data_4329537
loop_
_publ_author_name
'Juan Diwu'
'Daniel J. Grant'
'Shuao Wang'
'Laura Gagliardi'
'Thomas E. Albrecht-Schmitt'

_publ_section_title
;
 Periodic Trends in Lanthanide and Actinide Phosphonates: Discontinuity
 between Plutonium and Americium
;
_journal_name_full 'Inorganic Chemistry'
_journal_page_first 6906
_journal_page_last 6915
_journal_paper_doi 10.1021/ic300742p
_journal_volume 51
_journal_year 2012
_chemical_formula_moiety NaPr[CH2(PO3)2](H2O)
_chemical_formula_sum 'C H4 Na O7 P2 Pr'
_chemical_formula_weight 353.88
_chemical_name_common 'sodium praseodymium methylenediphosphonate'
_chemical_name_systematic
; 
 ? 
;
_space_group_IT_number 14
_symmetry_cell_setting monoclinic
_symmetry_space_group_name_Hall '-P 2ybc'
_symmetry_space_group_name_H-M 'P 1 21/c 1'
_atom_sites_solution_hydrogens geom
_atom_sites_solution_primary direct
_atom_sites_solution_secondary difmap
_audit_creation_method SHELXL-97
_cell_angle_alpha 90.00
_cell_angle_beta 90.703(12)
_cell_angle_gamma 90.00
_cell_formula_units_Z 4
_cell_length_a 6.760(8)
_cell_length_b 15.134(18)
_cell_length_c 6.748(8)
_cell_measurement_reflns_used 1589
_cell_measurement_temperature 296(2)
_cell_measurement_theta_max 27.57
_cell_measurement_theta_min 2.69
_cell_volume 690.3(14)
_computing_cell_refinement 'SMART SAINT'
_computing_data_collection SMART
_computing_data_reduction SAINT
_computing_molecular_graphics 'SHELXP-97 (Sheldrick, 1997)'
_computing_publication_material 'SHELCIF-97 (Sheldrick, 2000)'
_computing_structure_refinement 'SHELXL-97 (Sheldrick, 1997)'
_computing_structure_solution 'SHELXS-97 (Sheldrick, 1990)'
_diffrn_ambient_temperature 296(2)
_diffrn_detector_area_resol_mean 0
_diffrn_measured_fraction_theta_full 0.992
_diffrn_measured_fraction_theta_max 0.992
_diffrn_measurement_device_type 'Bruker APEXII'
_diffrn_measurement_method '0.5 wide w/ exposures'
_diffrn_radiation_monochromator graphite
_diffrn_radiation_source 'fine-focus sealed tube'
_diffrn_radiation_type MoK\a
_diffrn_radiation_wavelength 0.71073
_diffrn_reflns_av_R_equivalents 0.2012
_diffrn_reflns_av_sigmaI/netI 0.1636
_diffrn_reflns_limit_h_max 8
_diffrn_reflns_limit_h_min -8
_diffrn_reflns_limit_k_max 19
_diffrn_reflns_limit_k_min -19
_diffrn_reflns_limit_l_max 8
_diffrn_reflns_limit_l_min -8
_diffrn_reflns_number 7822
_diffrn_reflns_theta_full 27.57
_diffrn_reflns_theta_max 27.57
_diffrn_reflns_theta_min 2.69
_exptl_absorpt_coefficient_mu 7.577
_exptl_absorpt_correction_T_max 0.873
_exptl_absorpt_correction_T_min 0.797
_exptl_absorpt_correction_type numerical
_exptl_absorpt_process_details shelxprep
_exptl_crystal_colour needle
_exptl_crystal_density_diffrn 3.405
_exptl_crystal_density_meas ?
_exptl_crystal_description 'light purple'
_exptl_crystal_F_000 664
_exptl_crystal_size_max 0.034
_exptl_crystal_size_mid 0.025
_exptl_crystal_size_min 0.018
_refine_diff_density_max 1.888
_refine_diff_density_min -2.855
_refine_diff_density_rms 0.411
_refine_ls_extinction_method none
_refine_ls_goodness_of_fit_ref 0.996
_refine_ls_hydrogen_treatment mixed
_refine_ls_matrix_type full
_refine_ls_number_parameters 115
_refine_ls_number_reflns 1589
_refine_ls_number_restraints 18
_refine_ls_restrained_S_all 0.993
_refine_ls_R_factor_all 0.1424
_refine_ls_R_factor_gt 0.0644
_refine_ls_shift/su_max 0.000
_refine_ls_shift/su_mean 0.000
_refine_ls_structure_factor_coef Fsqd
_refine_ls_weighting_details 'calc w=1/[\s^2^(Fo^2^)+(0.0597P)^2^+0.0000P] where P=(Fo^2^+2Fc^2^)/3'
_refine_ls_weighting_scheme calc
_refine_ls_wR_factor_gt 0.1250
_refine_ls_wR_factor_ref 0.1528
_reflns_number_gt 904
_reflns_number_total 1589
_reflns_threshold_expression >2sigma(I)
_cod_data_source_file ic300742p_si_002_09.cif
_cod_data_source_block NaPrC1P2
_cod_depositor_comments
;
The following automatic conversions were performed:

'_exptl_crystal_density_meas' value 'n/a' was changed to '?' - the
value is perceived as not measured.

Automatic conversion script
Id: cif_fix_values 3008 2015-01-20 13:52:24Z robertas 
;
_cod_original_cell_volume 690.4(14)
_cod_database_code 4329537

loop_
_symmetry_equiv_pos_as_xyz
'x, y, z'
'-x, y+1/2, -z+1/2'
'-x, -y, -z'
'x, -y-1/2, z-1/2'

loop_
_atom_site_label
_atom_site_type_symbol
_atom_site_fract_x
_atom_site_fract_y
_atom_site_fract_z
_atom_site_U_iso_or_equiv
_atom_site_adp_type
_atom_site_occupancy
_atom_site_symmetry_multiplicity
_atom_site_calc_flag
_atom_site_refinement_flags
Pr1 Pr 0.82737(14) 0.90111(7) 0.10361(13) 0.0156(3) Uani 1 1 d .
P1 P 0.6747(6) 1.0990(3) 0.1357(5) 0.0122(8) Uani 1 1 d .
P2 P 0.9721(6) 0.8409(3) -0.3928(6) 0.0126(9) Uani 1 1 d .
Na1 Na 0.6915(9) 1.0299(4) -0.3646(9) 0.0168(15) Uani 1 1 d .
O1 O 0.8591(14) 0.9009(8) -0.2547(13) 0.011(2) Uani 1 1 d .
O4 O 1.0163(15) 0.8864(7) -0.5911(15) 0.012(2) Uani 1 1 d .
O5 O 0.8197(16) 1.0640(7) -0.0227(15) 0.014(3) Uani 1 1 d .
O6 O 0.6332(15) 1.0208(7) 0.2754(15) 0.013(2) Uani 1 1 d U
O3 O 0.4891(15) 1.1372(7) 0.0364(15) 0.014(2) Uani 1 1 d .
O7 O 0.565(2) 0.8339(9) 0.358(2) 0.022(3) Uani 1 1 d .
O2 O 0.8678(16) 0.7539(7) -0.4284(15) 0.014(2) Uani 1 1 d U
C1 C 0.789(2) 1.1856(10) 0.274(2) 0.011(3) Uani 1 1 d U
H1A H 0.6985 1.2044 0.3756 0.013 Uiso 1 1 calc R
H1B H 0.8087 1.2354 0.1855 0.013 Uiso 1 1 calc R
H1 H 0.59(3) 0.808(13) 0.43(3) 0.013 Uiso 1 1 d .
H2 H 0.53(3) 0.867(13) 0.33(3) 0.013 Uiso 1 1 d .

loop_
_atom_site_aniso_label
_atom_site_aniso_U_11
_atom_site_aniso_U_22
_atom_site_aniso_U_33
_atom_site_aniso_U_23
_atom_site_aniso_U_13
_atom_site_aniso_U_12
Pr1 0.0165(5) 0.0213(5) 0.0091(4) 0.0005(5) 0.0076(3) 0.0001(5)
P1 0.0117(19) 0.017(2) 0.0076(18) 0.0003(19) 0.0053(14) -0.001(2)
P2 0.014(2) 0.015(2) 0.009(2) 0.0025(17) 0.0027(16) 0.0005(18)
Na1 0.018(4) 0.020(4) 0.013(3) 0.002(3) 0.006(3) -0.009(3)
O1 0.014(5) 0.017(6) 0.004(5) -0.004(5) 0.005(4) -0.002(6)
O4 0.016(6) 0.009(6) 0.012(5) 0.002(4) 0.008(4) 0.002(5)
O5 0.023(6) 0.013(6) 0.006(6) -0.005(4) 0.007(5) -0.011(5)
O6 0.012(4) 0.019(4) 0.007(4) -0.002(3) 0.008(3) -0.002(4)
O3 0.016(6) 0.022(6) 0.004(5) -0.003(5) -0.004(4) 0.006(5)
O7 0.019(8) 0.025(10) 0.021(8) 0.005(6) 0.007(6) 0.007(6)
O2 0.019(4) 0.014(4) 0.008(4) 0.001(3) 0.005(3) -0.002(4)
C1 0.011(5) 0.010(5) 0.012(5) 0.005(4) 0.003(4) 0.000(4)

loop_
_atom_type_symbol
_atom_type_description
_atom_type_scat_dispersion_real
_atom_type_scat_dispersion_imag
_atom_type_scat_source
C C 0.0033 0.0016 'International Tables Vol C Tables 4.2.6.8 and 6.1.1.4'
H H 0.0000 0.0000 'International Tables Vol C Tables 4.2.6.8 and 6.1.1.4'
O O 0.0106 0.0060 'International Tables Vol C Tables 4.2.6.8 and 6.1.1.4'
Na Na 0.0362 0.0249 'International Tables Vol C Tables 4.2.6.8 and 6.1.1.4'
P P 0.1023 0.0942 'International Tables Vol C Tables 4.2.6.8 and 6.1.1.4'
Pr Pr -0.2180 2.8214 'International Tables Vol C Tables 4.2.6.8 and 6.1.1.4'

loop_
_geom_angle_atom_site_label_1
_geom_angle_atom_site_label_2
_geom_angle_atom_site_label_3
_geom_angle
_geom_angle_site_symmetry_1
_geom_angle_site_symmetry_3
O2 Pr1 O3 80.1(4) 4_576 3_675
O2 Pr1 O4 85.8(4) 4_576 1_556
O3 Pr1 O4 140.5(3) 3_675 1_556
O2 Pr1 O1 84.1(4) 4_576 .
O3 Pr1 O1 72.4(3) 3_675 .
O4 Pr1 O1 142.6(3) 1_556 .
O2 Pr1 O5 94.4(4) 4_576 3_775
O3 Pr1 O5 144.1(3) 3_675 3_775
O4 Pr1 O5 73.2(3) 1_556 3_775
O1 Pr1 O5 71.8(3) . 3_775
O2 Pr1 O6 144.3(3) 4_576 .
O3 Pr1 O6 83.6(4) 3_675 .
O4 Pr1 O6 87.0(3) 1_556 .
O1 Pr1 O6 120.7(4) . .
O5 Pr1 O6 116.7(3) 3_775 .
O2 Pr1 O5 155.1(3) 4_576 .
O3 Pr1 O5 94.9(4) 3_675 .
O4 Pr1 O5 111.9(3) 1_556 .
O1 Pr1 O5 71.2(4) . .
O5 Pr1 O5 75.3(4) 3_775 .
O6 Pr1 O5 57.6(3) . .
O2 Pr1 O7 76.1(4) 4_576 .
O3 Pr1 O7 64.3(4) 3_675 .
O4 Pr1 O7 76.5(4) 1_556 .
O1 Pr1 O7 134.7(4) . .
O5 Pr1 O7 148.9(4) 3_775 .
O6 Pr1 O7 68.1(4) . .
O5 Pr1 O7 123.8(4) . .
O2 Pr1 P1 167.6(3) 4_576 .
O3 Pr1 P1 88.0(3) 3_675 .
O4 Pr1 P1 101.4(3) 1_556 .
O1 Pr1 P1 95.8(3) . .
O5 Pr1 P1 97.3(3) 3_775 .
O6 Pr1 P1 28.6(2) . .
O5 Pr1 P1 29.1(2) . .
O7 Pr1 P1 95.5(3) . .
O2 Pr1 Na1 117.2(3) 4_576 .
O3 Pr1 Na1 66.0(3) 3_675 .
O4 Pr1 Na1 150.6(3) 1_556 .
O1 Pr1 Na1 36.9(3) . .
O5 Pr1 Na1 86.1(3) 3_775 .
O6 Pr1 Na1 83.8(3) . .
O5 Pr1 Na1 40.8(2) . .
O7 Pr1 Na1 124.7(3) . .
P1 Pr1 Na1 59.96(13) . .
O2 Pr1 Na1 102.3(3) 4_576 3_775
O3 Pr1 Na1 175.1(3) 3_675 3_775
O4 Pr1 Na1 36.5(3) 1_556 3_775
O1 Pr1 Na1 111.9(3) . 3_775
O5 Pr1 Na1 40.3(3) 3_775 3_775
O6 Pr1 Na1 92.1(3) . 3_775
O5 Pr1 Na1 84.6(3) . 3_775
O7 Pr1 Na1 112.0(3) . 3_775
P1 Pr1 Na1 89.22(13) . 3_775
Na1 Pr1 Na1 115.89(11) . 3_775
O2 Pr1 Pr1 129.1(3) 4_576 3_775
O3 Pr1 Pr1 123.8(3) 3_675 3_775
O4 Pr1 Pr1 93.5(3) 1_556 3_775
O1 Pr1 Pr1 66.4(3) . 3_775
O5 Pr1 Pr1 38.5(3) 3_775 3_775
O6 Pr1 Pr1 86.2(2) . 3_775
O5 Pr1 Pr1 36.8(2) . 3_775
O7 Pr1 Pr1 152.7(3) . 3_775
P1 Pr1 Pr1 61.07(10) . 3_775
Na1 Pr1 Pr1 58.07(11) . 3_775
Na1 Pr1 Pr1 57.82(11) 3_775 3_775
O3 P1 O6 113.8(6) . .
O3 P1 O5 110.4(6) . .
O6 P1 O5 106.3(6) . .
O3 P1 C1 107.5(7) . .
O6 P1 C1 109.1(7) . .
O5 P1 C1 109.7(7) . .
O3 P1 Pr1 126.3(5) . .
O6 P1 Pr1 51.6(4) . .
O5 P1 Pr1 54.8(4) . .
C1 P1 Pr1 126.2(5) . .
O2 P2 O1 112.5(6) . .
O2 P2 O4 110.3(6) . .
O1 P2 O4 111.8(6) . .
O2 P2 C1 106.5(7) . 3_775
O1 P2 C1 108.0(6) . 3_775
O4 P2 C1 107.4(6) . 3_775
O2 P2 Na1 137.0(4) . 3_774
O1 P2 Na1 107.1(5) . 3_774
O4 P2 Na1 36.1(4) . 3_774
C1 P2 Na1 75.5(5) 3_775 3_774
O2 P2 Na1 118.5(5) . .
O1 P2 Na1 35.3(4) . .
O4 P2 Na1 77.8(4) . .
C1 P2 Na1 129.7(5) 3_775 .
Na1 P2 Na1 85.5(2) 3_774 .
O4 Na1 O1 94.8(4) 3_774 .
O4 Na1 O6 165.0(5) 3_774 3_675
O1 Na1 O6 95.3(4) . 3_675
O4 Na1 O6 91.7(4) 3_774 1_554
O1 Na1 O6 109.4(4) . 1_554
O6 Na1 O6 95.4(4) 3_675 1_554
O4 Na1 O5 74.1(4) 3_774 .
O1 Na1 O5 73.9(4) . .
O6 Na1 O5 98.1(4) 3_675 .
O6 Na1 O5 165.7(4) 1_554 .
O4 Na1 O7 97.6(5) 3_774 3_675
O1 Na1 O7 158.3(5) . 3_675
O6 Na1 O7 69.5(4) 3_675 3_675
O6 Na1 O7 88.0(4) 1_554 3_675
O5 Na1 O7 92.4(5) . 3_675
O4 Na1 Na1 137.0(4) 3_774 3_674
O1 Na1 Na1 108.5(4) . 3_674
O6 Na1 Na1 48.3(3) 3_675 3_674
O6 Na1 Na1 47.0(3) 1_554 3_674
O5 Na1 Na1 146.2(4) . 3_674
O7 Na1 Na1 73.5(4) 3_675 3_674
O4 Na1 P2 22.5(3) 3_774 3_774
O1 Na1 P2 107.5(3) . 3_774
O6 Na1 P2 155.8(4) 3_675 3_774
O6 Na1 P2 70.1(3) 1_554 3_774
O5 Na1 P2 95.6(3) . 3_774
O7 Na1 P2 90.2(4) 3_675 3_774
Na1 Na1 P2 114.5(3) 3_674 3_774
O4 Na1 P2 88.6(3) 3_774 .
O1 Na1 P2 21.7(2) . .
O6 Na1 P2 104.7(3) 3_675 .
O6 Na1 P2 88.9(3) 1_554 .
O5 Na1 P2 92.2(3) . .
O7 Na1 P2 173.1(4) 3_675 .
Na1 Na1 P2 99.9(3) 3_674 .
P2 Na1 P2 94.49(19) 3_774 .
O4 Na1 Pr1 100.7(3) 3_774 .
O1 Na1 Pr1 37.9(2) . .
O6 Na1 Pr1 80.9(3) 3_675 .
O6 Na1 Pr1 145.4(4) 1_554 .
O5 Na1 Pr1 42.8(3) . .
O7 Na1 Pr1 121.7(4) 3_675 .
Na1 Na1 Pr1 120.1(3) 3_674 .
P2 Na1 Pr1 122.1(2) 3_774 .
P2 Na1 Pr1 59.57(13) . .
O4 Na1 Pr1 37.5(3) 3_774 3_775
O1 Na1 Pr1 71.4(3) . 3_775
O6 Na1 Pr1 138.1(3) 3_675 3_775
O6 Na1 Pr1 126.5(3) 1_554 3_775
O5 Na1 Pr1 40.4(3) . 3_775
O7 Na1 Pr1 109.1(4) 3_675 3_775
Na1 Na1 Pr1 173.4(3) 3_674 3_775
P2 Na1 Pr1 59.94(14) 3_774 3_775
P2 Na1 Pr1 77.64(16) . 3_775
Pr1 Na1 Pr1 64.11(11) . 3_775
O4 Na1 Pr1 129.8(3) 3_774 3_675
O1 Na1 Pr1 119.1(3) . 3_675
O6 Na1 Pr1 35.2(3) 3_675 3_675
O6 Na1 Pr1 108.2(3) 1_554 3_675
O5 Na1 Pr1 80.8(3) . 3_675
O7 Na1 Pr1 40.5(3) 3_675 3_675
Na1 Na1 Pr1 68.5(2) 3_674 3_675
P2 Na1 Pr1 129.7(2) 3_774 3_675
P2 Na1 Pr1 135.61(19) . 3_675
Pr1 Na1 Pr1 88.45(13) . 3_675
Pr1 Na1 Pr1 117.53(17) 3_775 3_675
P2 O1 Na1 123.0(6) . .
P2 O1 Pr1 131.6(6) . .
Na1 O1 Pr1 105.2(4) . .
P2 O4 Na1 121.4(6) . 3_774
P2 O4 Pr1 132.5(6) . 1_554
Na1 O4 Pr1 106.0(4) 3_774 1_554
P1 O5 Na1 119.3(6) . .
P1 O5 Pr1 133.5(6) . 3_775
Na1 O5 Pr1 99.3(4) . 3_775
P1 O5 Pr1 96.2(5) . .
Na1 O5 Pr1 96.4(4) . .
Pr1 O5 Pr1 104.7(4) 3_775 .
P1 O6 Na1 124.8(6) . 3_675
P1 O6 Na1 122.2(6) . 1_556
Na1 O6 Na1 84.6(4) 3_675 1_556
P1 O6 Pr1 99.8(5) . .
Na1 O6 Pr1 111.5(4) 3_675 .
Na1 O6 Pr1 114.5(5) 1_556 .
P1 O3 Pr1 143.6(7) . 3_675
Pr1 O7 Na1 98.7(4) . 3_675
P2 O2 Pr1 154.3(7) . 4_575
P1 C1 P2 116.2(8) . 3_775

loop_
_geom_bond_atom_site_label_1
_geom_bond_atom_site_label_2
_geom_bond_distance
_geom_bond_site_symmetry_2
Pr1 O2 2.372(11) 4_576
Pr1 O3 2.399(11) 3_675
Pr1 O4 2.421(11) 1_556
Pr1 O1 2.430(9) .
Pr1 O5 2.510(11) 3_775
Pr1 O6 2.527(10) .
Pr1 O5 2.609(12) .
Pr1 O7 2.681(14) .
Pr1 P1 3.176(6) .
Pr1 Na1 3.815(7) .
Pr1 Na1 3.825(7) 3_775
Pr1 Pr1 4.055(4) 3_775
P1 O3 1.529(11) .
P1 O6 1.541(11) .
P1 O5 1.552(11) .
P1 C1 1.779(16) .
P2 O2 1.512(12) .
P2 O1 1.515(10) .
P2 O4 1.537(10) .
P2 C1 1.838(15) 3_775
P2 Na1 3.430(8) 3_774
P2 Na1 3.439(9) .
Na1 O4 2.369(12) 3_774
Na1 O1 2.371(13) .
Na1 O6 2.409(12) 3_675
Na1 O6 2.460(13) 1_554
Na1 O5 2.509(13) .
Na1 O7 2.696(15) 3_675
Na1 Na1 3.278(13) 3_674
Na1 P2 3.430(8) 3_774
Na1 Pr1 3.825(7) 3_775
Na1 Pr1 4.080(7) 3_675
O4 Na1 2.369(12) 3_774
O4 Pr1 2.421(11) 1_554
O5 Pr1 2.510(11) 3_775
O6 Na1 2.409(12) 3_675
O6 Na1 2.460(13) 1_556
O3 Pr1 2.399(11) 3_675
O7 Na1 2.696(15) 3_675
O2 Pr1 2.372(11) 4_575
C1 P2 1.838(15) 3_775
